data_7048170
loop_
_publ_author_name
'Mandal, Leena'
'Biswas, Soumava'
'Cosquer, Goulven'
'Shen, Yongbing'
'Yamashita, Masahiro'

_publ_section_title
;
 Anion-driven structures and SMM behavior of dinuclear terbium and
 ytterbium complexes.
;
_journal_issue 48
_journal_name_full 'Dalton transactions (Cambridge, England : 2003)'
_journal_page_first 17493
_journal_page_last 17499
_journal_paper_doi 10.1039/c8dt04049d
_journal_volume 47
_journal_year 2018
_chemical_formula_sum 'C44 H48 Cl6 N4 O6 Tb2'
_chemical_formula_weight 1259.40
_space_group_crystal_system monoclinic
_space_group_IT_number 14
_space_group_name_Hall '-P 2ybc'
_space_group_name_H-M_alt 'P 1 21/c 1'
_symmetry_space_group_name_Hall '-P 2ybc'
_symmetry_space_group_name_H-M 'P 1 21/c 1'
_atom_sites_solution_hydrogens geom
_audit_creation_method SHELXL-2014/7
_audit_update_record
;
2018-11-13 deposited with the CCDC.
2018-11-19 downloaded from the CCDC.
;
_cell_angle_alpha 90
_cell_angle_beta 105.818(7)
_cell_angle_gamma 90
_cell_formula_units_Z 2
_cell_length_a 10.835(5)
_cell_length_b 12.142(6)
_cell_length_c 18.646(9)
_cell_measurement_reflns_used 3722
_cell_measurement_temperature 120(2)
_cell_measurement_theta_max 27.501
_cell_measurement_theta_min 3.022
_cell_volume 2360(2)
_computing_cell_refinement 'CrystalClear (Rigaku Inc., 2008)'
_computing_data_collection 'CrystalClear (Rigaku Inc., 2008)'
_computing_data_reduction 'CrystalClear (Rigaku Inc., 2008), SORTAV (Blessing, 1995)'
_computing_structure_refinement 'SHELXL-2014/7 (Sheldrick, 2014)'
_computing_structure_solution 'SIR92 (Altomare et al, 1994)'
_diffrn_ambient_temperature 120(2)
_diffrn_measured_fraction_theta_full 0.992
_diffrn_measured_fraction_theta_max 0.987
_diffrn_measurement_device_type 'Rigaku Saturn 724+'
_diffrn_radiation_type MoK\a
_diffrn_radiation_wavelength 0.71073
_diffrn_reflns_av_R_equivalents 0.1026
_diffrn_reflns_av_unetI/netI 0.1964
_diffrn_reflns_Laue_measured_fraction_full 0.992
_diffrn_reflns_Laue_measured_fraction_max 0.987
_diffrn_reflns_limit_h_max 11
_diffrn_reflns_limit_h_min -14
_diffrn_reflns_limit_k_max 9
_diffrn_reflns_limit_k_min -15
_diffrn_reflns_limit_l_max 23
_diffrn_reflns_limit_l_min -24
_diffrn_reflns_number 11123
_diffrn_reflns_point_group_measured_fraction_full 0.992
_diffrn_reflns_point_group_measured_fraction_max 0.987
_diffrn_reflns_theta_full 25.242
_diffrn_reflns_theta_max 27.481
_diffrn_reflns_theta_min 4.053
_exptl_absorpt_coefficient_mu 3.362
_exptl_absorpt_correction_T_max 1.0000
_exptl_absorpt_correction_T_min 0.5020
_exptl_absorpt_correction_type multi-scan
_exptl_absorpt_process_details '(Higashi, 1995)'
_exptl_crystal_colour Yellow
_exptl_crystal_density_diffrn 1.772
_exptl_crystal_description Block
_exptl_crystal_F_000 1240
_exptl_crystal_size_max 0.200
_exptl_crystal_size_mid 0.100
_exptl_crystal_size_min 0.050
_refine_diff_density_max 1.991
_refine_diff_density_min -1.161
_refine_diff_density_rms 0.247
_refine_ls_extinction_method none
_refine_ls_goodness_of_fit_ref 0.913
_refine_ls_hydrogen_treatment constr
_refine_ls_matrix_type full
_refine_ls_number_parameters 224
_refine_ls_number_reflns 5331
_refine_ls_number_restraints 0
_refine_ls_restrained_S_all 0.913
_refine_ls_R_factor_all 0.1379
_refine_ls_R_factor_gt 0.0787
_refine_ls_shift/su_max 0.000
_refine_ls_shift/su_mean 0.000
_refine_ls_structure_factor_coef Fsqd
_refine_ls_weighting_details 'w=1/[\s^2^(Fo^2^)+(0.1000P)^2^+0.0179P] where P=(Fo^2^+2Fc^2^)/3'
_refine_ls_weighting_scheme calc
_refine_ls_wR_factor_gt 0.1682
_refine_ls_wR_factor_ref 0.2197
_reflns_Friedel_coverage 0.000
_reflns_number_gt 3110
_reflns_number_total 5331
_reflns_threshold_expression 'I > 2\s(I)'
_cod_data_source_file c8dt04049d2.cif
_cod_data_source_block 2
_cod_depositor_comments
;
The following automatic conversions were performed:

'_exptl_absorpt_correction_type' value 'Multi-scan' changed to
'multi-scan' according to
/home/data/users/saulius/crontab/automatic-downloads/rss-feeds/RSC/lib/dictionaries/cif_core.dic
dictionary named 'cif_core.dic' version 2.4.2 from 2011-04-26.

Automatic conversion script
Id: cif_fix_values 4973 2017-02-22 13:04:09Z antanas 

 Adding full bibliography for 7048169--7048173.cif.
;
_cod_database_code 7048170
_shelx_shelxl_version_number 2014/7
_shelx_space_group_comment
;
The symmetry employed for this shelxl refinement is uniquely defined
by the following loop, which should always be used as a source of
symmetry information in preference to the above space-group names.
They are only intended as comments.
;
_shelx_estimated_absorpt_t_min 0.553
_shelx_estimated_absorpt_t_max 0.850

loop_
_space_group_symop_operation_xyz
'x, y, z'
'-x, y+1/2, -z+1/2'
'-x, -y, -z'
'x, -y-1/2, z-1/2'

loop_
_atom_site_label
_atom_site_type_symbol
_atom_site_fract_x
_atom_site_fract_y
_atom_site_fract_z
_atom_site_U_iso_or_equiv
_atom_site_adp_type
_atom_site_occupancy
_atom_site_site_symmetry_order
_atom_site_calc_flag
_atom_site_refinement_flags_posn
_atom_site_refinement_flags_adp
Tb1 Tb 0.01733(5) 0.87250(5) -0.05765(3) 0.0206(2) Uani 1 1 d . .
Cl3 Cl 0.2232(3) 0.8240(3) 0.05462(16) 0.0307(7) Uani 1 1 d . .
Cl2 Cl 0.1554(3) 0.8434(3) -0.15175(15) 0.0277(7) Uani 1 1 d . .
Cl1 Cl -0.1962(3) 0.9153(3) -0.16230(16) 0.0374(8) Uani 1 1 d . .
O2 O 0.0708(7) 1.0568(6) -0.0355(4) 0.0203(17) Uani 1 1 d . .
N2 N 0.3246(9) 1.0982(8) 0.0165(5) 0.027(2) Uani 1 1 d . .
H2A H 0.2826 1.0531 0.0383 0.033 Uiso 1 1 calc R U
C17 C 0.4556(11) 1.2363(11) -0.0523(7) 0.0291(14) Uani 1 1 d . .
H17 H 0.5041 1.2826 -0.0755 0.035 Uiso 1 1 calc R U
C16 C 0.2573(10) 1.1468(9) -0.0492(6) 0.018(2) Uani 1 1 d . .
C15 C 0.3190(11) 1.2179(11) -0.0870(6) 0.028(3) Uani 1 1 d . .
C19 C 0.4489(11) 1.1144(10) 0.0494(6) 0.026(3) Uani 1 1 d . .
C20 C 0.5030(11) 1.0570(12) 0.1206(7) 0.040(4) Uani 1 1 d . .
H20A H 0.4701 1.0906 0.1594 0.060 Uiso 1 1 calc R U
H20B H 0.5968 1.0629 0.1345 0.060 Uiso 1 1 calc R U
H20C H 0.4782 0.9791 0.1151 0.060 Uiso 1 1 calc R U
C12 C 0.0602(11) 1.1702(11) -0.1428(7) 0.0291(14) Uani 1 1 d . .
H12 H -0.0282 1.1540 -0.1633 0.035 Uiso 1 1 calc R U
C11 C 0.1244(9) 1.1230(9) -0.0760(6) 0.017(2) Uani 1 1 d . .
C13 C 0.1209(14) 1.2409(11) -0.1813(7) 0.039(3) Uani 1 1 d . .
H13 H 0.0732 1.2726 -0.2271 0.046 Uiso 1 1 calc R U
C14 C 0.2484(11) 1.2652(10) -0.1540(7) 0.030(3) Uani 1 1 d . .
H14 H 0.2888 1.3140 -0.1804 0.035 Uiso 1 1 calc R U
C18 C 0.5110(11) 1.1874(11) 0.0121(7) 0.0291(14) Uani 1 1 d . .
H18 H 0.5991 1.2027 0.0345 0.035 Uiso 1 1 calc R U
O1 O -0.0605(7) 0.7160(7) -0.0376(4) 0.029(2) Uani 1 1 d . .
C1 C -0.1198(16) 0.6378(11) -0.0130(9) 0.0466(15) Uani 1 1 d . .
C2 C -0.2483(15) 0.6088(11) -0.0516(8) 0.0466(15) Uani 1 1 d . .
H2 H -0.2899 0.6435 -0.0975 0.056 Uiso 1 1 calc R U
C6 C -0.0595(16) 0.5831(13) 0.0526(8) 0.0466(15) Uani 1 1 d . .
N1 N 0.0585(11) 0.6072(9) 0.0885(6) 0.035(3) Uani 1 1 d . .
H1A H 0.0967 0.6584 0.0689 0.042 Uiso 1 1 calc R U
C10 C 0.2618(14) 0.5957(11) 0.1872(8) 0.0466(15) Uani 1 1 d . .
H10A H 0.2967 0.6347 0.1511 0.070 Uiso 1 1 calc R U
H10B H 0.3132 0.5297 0.2047 0.070 Uiso 1 1 calc R U
H10C H 0.2643 0.6441 0.2297 0.070 Uiso 1 1 calc R U
C9 C 0.1253(11) 0.5628(11) 0.1506(7) 0.0291(14) Uani 1 1 d . .
C3 C -0.3137(15) 0.5272(11) -0.0208(8) 0.0466(15) Uani 1 1 d . .
H3 H -0.4016 0.5116 -0.0438 0.056 Uiso 1 1 calc R U
C8 C 0.0651(15) 0.4784(12) 0.1814(8) 0.048(4) Uani 1 1 d . .
H8 H 0.1110 0.4455 0.2271 0.058 Uiso 1 1 calc R U
C5 C -0.1312(15) 0.4971(12) 0.0804(8) 0.0466(15) Uani 1 1 d . .
C7 C -0.0547(15) 0.4431(12) 0.1483(8) 0.0466(15) Uani 1 1 d . .
H7 H -0.0897 0.3832 0.1690 0.056 Uiso 1 1 calc R U
C4 C -0.2505(15) 0.4723(12) 0.0411(8) 0.0466(15) Uani 1 1 d . .
H4 H -0.2929 0.4130 0.0576 0.056 Uiso 1 1 calc R U
O3 O 0.5763(14) 0.0191(13) 0.6969(7) 0.093(5) Uani 1 1 d . .
H3A H 0.5036 0.0039 0.6687 0.140 Uiso 1 1 calc R U
C21 C 0.588(2) 0.1371(16) 0.7068(14) 0.093(8) Uani 1 1 d . .
H21A H 0.5650 0.1742 0.6577 0.112 Uiso 1 1 calc R U
H21B H 0.6779 0.1566 0.7330 0.112 Uiso 1 1 calc R U
C22 C 0.503(3) 0.1731(17) 0.7503(11) 0.114(9) Uani 1 1 d . .
H22A H 0.4201 0.1944 0.7166 0.171 Uiso 1 1 calc R U
H22B H 0.5410 0.2364 0.7810 0.171 Uiso 1 1 calc R U
H22C H 0.4904 0.1128 0.7825 0.171 Uiso 1 1 calc R U

loop_
_atom_site_aniso_label
_atom_site_aniso_U_11
_atom_site_aniso_U_22
_atom_site_aniso_U_33
_atom_site_aniso_U_23
_atom_site_aniso_U_13
_atom_site_aniso_U_12
Tb1 0.0204(3) 0.0228(4) 0.0194(3) -0.0008(2) 0.0069(2) -0.0029(3)
Cl3 0.0234(13) 0.042(2) 0.0257(14) 0.0034(14) 0.0052(11) 0.0057(14)
Cl2 0.0287(14) 0.0351(19) 0.0234(14) -0.0011(13) 0.0143(11) 0.0000(13)
Cl1 0.0288(15) 0.055(2) 0.0239(15) -0.0032(15) 0.0004(12) 0.0018(16)
O2 0.031(4) 0.018(5) 0.015(4) -0.001(3) 0.011(3) 0.001(4)
N2 0.020(5) 0.030(6) 0.032(6) -0.001(5) 0.006(4) -0.003(5)
C17 0.026(3) 0.032(4) 0.034(3) -0.002(3) 0.017(3) -0.007(3)
C16 0.020(5) 0.024(7) 0.009(5) -0.005(4) 0.005(4) 0.002(5)
C15 0.035(6) 0.030(8) 0.025(6) -0.004(6) 0.018(5) 0.001(6)
C19 0.024(6) 0.030(8) 0.019(6) -0.015(5) -0.003(4) 0.010(5)
C20 0.030(7) 0.051(10) 0.034(7) -0.008(7) 0.002(5) 0.020(7)
C12 0.026(3) 0.032(4) 0.034(3) -0.002(3) 0.017(3) -0.007(3)
C11 0.012(5) 0.018(6) 0.021(5) -0.001(5) 0.005(4) -0.001(5)
C13 0.075(10) 0.021(8) 0.026(7) 0.002(6) 0.025(7) -0.005(7)
C14 0.038(7) 0.027(8) 0.031(7) -0.011(6) 0.022(6) -0.015(6)
C18 0.026(3) 0.032(4) 0.034(3) -0.002(3) 0.017(3) -0.007(3)
O1 0.031(4) 0.028(5) 0.034(5) -0.003(4) 0.019(4) -0.008(4)
C1 0.078(4) 0.028(3) 0.044(3) -0.015(2) 0.034(3) -0.012(3)
C2 0.078(4) 0.028(3) 0.044(3) -0.015(2) 0.034(3) -0.012(3)
C6 0.078(4) 0.028(3) 0.044(3) -0.015(2) 0.034(3) -0.012(3)
N1 0.046(7) 0.033(7) 0.032(6) 0.005(5) 0.022(5) 0.015(6)
C10 0.078(4) 0.028(3) 0.044(3) -0.015(2) 0.034(3) -0.012(3)
C9 0.026(3) 0.032(4) 0.034(3) -0.002(3) 0.017(3) -0.007(3)
C3 0.078(4) 0.028(3) 0.044(3) -0.015(2) 0.034(3) -0.012(3)
C8 0.081(11) 0.026(8) 0.048(9) -0.005(7) 0.035(8) 0.004(8)
C5 0.078(4) 0.028(3) 0.044(3) -0.015(2) 0.034(3) -0.012(3)
C7 0.078(4) 0.028(3) 0.044(3) -0.015(2) 0.034(3) -0.012(3)
C4 0.078(4) 0.028(3) 0.044(3) -0.015(2) 0.034(3) -0.012(3)
O3 0.112(12) 0.107(13) 0.062(9) 0.015(8) 0.024(8) 0.038(10)
C21 0.105(17) 0.062(15) 0.14(2) 0.028(14) 0.085(16) 0.034(13)
C22 0.21(3) 0.057(14) 0.057(12) -0.006(10) 0.012(15) 0.057(16)

loop_
_atom_type_symbol
_atom_type_description
_atom_type_scat_dispersion_real
_atom_type_scat_dispersion_imag
_atom_type_scat_source
C C 0.0033 0.0016 'International Tables Vol C Tables 4.2.6.8 and 6.1.1.4'
H H 0.0000 0.0000 'International Tables Vol C Tables 4.2.6.8 and 6.1.1.4'
N N 0.0061 0.0033 'International Tables Vol C Tables 4.2.6.8 and 6.1.1.4'
O O 0.0106 0.0060 'International Tables Vol C Tables 4.2.6.8 and 6.1.1.4'
Cl Cl 0.1484 0.1585 'International Tables Vol C Tables 4.2.6.8 and 6.1.1.4'
Tb Tb -0.1723 4.1537 'International Tables Vol C Tables 4.2.6.8 and 6.1.1.4'

loop_
_geom_angle_atom_site_label_1
_geom_angle_atom_site_label_2
_geom_angle_atom_site_label_3
_geom_angle
_geom_angle_site_symmetry_1
_geom_angle_site_symmetry_3
O1 Tb1 O2 155.7(3) . .
O1 Tb1 O2 86.4(3) . 3_575
O2 Tb1 O2 69.5(3) . 3_575
O1 Tb1 Cl2 108.6(2) . .
O2 Tb1 Cl2 95.09(18) . .
O2 Tb1 Cl2 163.9(2) 3_575 .
O1 Tb1 Cl1 89.8(2) . .
O2 Tb1 Cl1 93.9(2) . .
O2 Tb1 Cl1 91.35(19) 3_575 .
Cl2 Tb1 Cl1 94.40(10) . .
O1 Tb1 Cl3 87.3(2) . .
O2 Tb1 Cl3 87.64(19) . .
O2 Tb1 Cl3 85.57(19) 3_575 .
Cl2 Tb1 Cl3 89.30(10) . .
Cl1 Tb1 Cl3 175.85(9) . .
O1 Tb1 Tb1 120.7(2) . 3_575
O2 Tb1 Tb1 35.10(17) . 3_575
O2 Tb1 Tb1 34.42(18) 3_575 3_575
Cl2 Tb1 Tb1 130.04(7) . 3_575
Cl1 Tb1 Tb1 93.18(8) . 3_575
Cl3 Tb1 Tb1 85.85(8) . 3_575
C11 O2 Tb1 127.2(6) . .
C11 O2 Tb1 121.4(7) . 3_575
Tb1 O2 Tb1 110.5(3) . 3_575
C19 N2 C16 124.8(10) . .
C19 N2 H2A 117.6 . .
C16 N2 H2A 117.6 . .
C18 C17 C15 119.0(11) . .
C18 C17 H17 120.5 . .
C15 C17 H17 120.5 . .
N2 C16 C15 120.3(10) . .
N2 C16 C11 117.8(10) . .
C15 C16 C11 121.9(10) . .
C16 C15 C14 119.0(10) . .
C16 C15 C17 116.0(11) . .
C14 C15 C17 125.0(11) . .
N2 C19 C18 115.1(11) . .
N2 C19 C20 116.7(12) . .
C18 C19 C20 128.2(11) . .
C19 C20 H20A 109.5 . .
C19 C20 H20B 109.5 . .
H20A C20 H20B 109.5 . .
C19 C20 H20C 109.5 . .
H20A C20 H20C 109.5 . .
H20B C20 H20C 109.5 . .
C11 C12 C13 122.1(11) . .
C11 C12 H12 119.0 . .
C13 C12 H12 119.0 . .
O2 C11 C12 124.8(9) . .
O2 C11 C16 118.6(9) . .
C12 C11 C16 116.6(10) . .
C14 C13 C12 120.7(12) . .
C14 C13 H13 119.6 . .
C12 C13 H13 119.6 . .
C13 C14 C15 119.7(11) . .
C13 C14 H14 120.1 . .
C15 C14 H14 120.1 . .
C17 C18 C19 124.8(11) . .
C17 C18 H18 117.6 . .
C19 C18 H18 117.6 . .
C1 O1 Tb1 164.2(8) . .
O1 C1 C6 120.2(14) . .
O1 C1 C2 120.7(14) . .
C6 C1 C2 119.1(14) . .
C1 C2 C3 119.5(15) . .
C1 C2 H2 120.3 . .
C3 C2 H2 120.3 . .
N1 C6 C1 120.3(14) . .
N1 C6 C5 120.9(15) . .
C1 C6 C5 118.8(15) . .
C9 N1 C6 126.3(12) . .
C9 N1 H1A 116.8 . .
C6 N1 H1A 116.8 . .
C9 C10 H10A 109.5 . .
C9 C10 H10B 109.5 . .
H10A C10 H10B 109.5 . .
C9 C10 H10C 109.5 . .
H10A C10 H10C 109.5 . .
H10B C10 H10C 109.5 . .
N1 C9 C8 117.0(12) . .
N1 C9 C10 122.2(12) . .
C8 C9 C10 120.8(13) . .
C4 C3 C2 119.7(15) . .
C4 C3 H3 120.1 . .
C2 C3 H3 120.1 . .
C7 C8 C9 122.5(15) . .
C7 C8 H8 118.8 . .
C9 C8 H8 118.8 . .
C4 C5 C7 127.4(14) . .
C4 C5 C6 119.3(15) . .
C7 C5 C6 113.1(14) . .
C8 C7 C5 120.1(14) . .
C8 C7 H7 120.0 . .
C5 C7 H7 120.0 . .
C5 C4 C3 123.3(15) . .
C5 C4 H4 118.4 . .
C3 C4 H4 118.4 . .
C21 O3 H3A 109.5 . .
O3 C21 C22 108.8(17) . .
O3 C21 H21A 109.9 . .
C22 C21 H21A 109.9 . .
O3 C21 H21B 109.9 . .
C22 C21 H21B 109.9 . .
H21A C21 H21B 108.3 . .
C21 C22 H22A 109.5 . .
C21 C22 H22B 109.5 . .
H22A C22 H22B 109.5 . .
C21 C22 H22C 109.5 . .
H22A C22 H22C 109.5 . .
H22B C22 H22C 109.5 . .

loop_
_geom_bond_atom_site_label_1
_geom_bond_atom_site_label_2
_geom_bond_distance
_geom_bond_site_symmetry_2
Tb1 O1 2.153(8) .
Tb1 O2 2.320(8) .
Tb1 O2 2.361(7) 3_575
Tb1 Cl2 2.621(3) .
Tb1 Cl1 2.640(3) .
Tb1 Cl3 2.676(3) .
Tb1 Tb1 3.8458(18) 3_575
O2 C11 1.338(12) .
O2 Tb1 2.361(7) 3_575
N2 C19 1.334(14) .
N2 C16 1.376(13) .
N2 H2A 0.8800 .
C17 C18 1.327(16) .
C17 C15 1.462(15) .
C17 H17 0.9500 .
C16 C15 1.395(15) .
C16 C11 1.419(14) .
C15 C14 1.398(16) .
C19 C18 1.406(17) .
C19 C20 1.472(16) .
C20 H20A 0.9800 .
C20 H20B 0.9800 .
C20 H20C 0.9800 .
C12 C11 1.375(15) .
C12 C13 1.395(16) .
C12 H12 0.9500 .
C13 C14 1.368(17) .
C13 H13 0.9500 .
C14 H14 0.9500 .
C18 H18 0.9500 .
O1 C1 1.298(15) .
C1 C6 1.39(2) .
C1 C2 1.43(2) .
C2 C3 1.428(18) .
C2 H2 0.9500 .
C6 N1 1.306(18) .
C6 C5 1.48(2) .
N1 C9 1.303(15) .
N1 H1A 0.8800 .
C10 C9 1.504(18) .
C10 H10A 0.9800 .
C10 H10B 0.9800 .
C10 H10C 0.9800 .
C9 C8 1.418(17) .
C3 C4 1.347(19) .
C3 H3 0.9500 .
C8 C7 1.35(2) .
C8 H8 0.9500 .
C5 C4 1.335(19) .
C5 C7 1.47(2) .
C7 H7 0.9500 .
C4 H4 0.9500 .
O3 C21 1.45(2) .
O3 H3A 0.8400 .
C21 C22 1.45(3) .
C21 H21A 0.9900 .
C21 H21B 0.9900 .
C22 H22A 0.9800 .
C22 H22B 0.9800 .
C22 H22C 0.9800 .

loop_
_geom_torsion_atom_site_label_1
_geom_torsion_atom_site_label_2
_geom_torsion_atom_site_label_3
_geom_torsion_atom_site_label_4
_geom_torsion
_geom_torsion_site_symmetry_1
C19 N2 C16 C15 0.8(17) .
C19 N2 C16 C11 -178.4(10) .
N2 C16 C15 C14 179.4(11) .
C11 C16 C15 C14 -1.4(17) .
N2 C16 C15 C17 -0.3(16) .
C11 C16 C15 C17 178.9(10) .
C18 C17 C15 C16 -1.2(18) .
C18 C17 C15 C14 179.1(12) .
C16 N2 C19 C18 0.1(17) .
C16 N2 C19 C20 178.6(10) .
Tb1 O2 C11 C12 77.1(13) .
Tb1 O2 C11 C12 -91.0(12) 3_575
Tb1 O2 C11 C16 -102.3(10) .
Tb1 O2 C11 C16 89.5(10) 3_575
C13 C12 C11 O2 178.3(11) .
C13 C12 C11 C16 -2.3(18) .
N2 C16 C11 O2 1.3(15) .
C15 C16 C11 O2 -177.9(10) .
N2 C16 C11 C12 -178.2(10) .
C15 C16 C11 C12 2.6(17) .
C11 C12 C13 C14 0.7(19) .
C12 C13 C14 C15 0.6(19) .
C16 C15 C14 C13 -0.2(18) .
C17 C15 C14 C13 179.4(11) .
C15 C17 C18 C19 2(2) .
N2 C19 C18 C17 -1.8(18) .
C20 C19 C18 C17 180.0(13) .
Tb1 O1 C1 C6 -85(4) .
Tb1 O1 C1 C2 93(3) .
O1 C1 C2 C3 -176.1(11) .
C6 C1 C2 C3 2(2) .
O1 C1 C6 N1 -2(2) .
C2 C1 C6 N1 179.2(12) .
O1 C1 C6 C5 177.9(11) .
C2 C1 C6 C5 0(2) .
C1 C6 N1 C9 179.4(12) .
C5 C6 N1 C9 -1(2) .
C6 N1 C9 C8 1(2) .
C6 N1 C9 C10 179.3(12) .
C1 C2 C3 C4 -5(2) .
N1 C9 C8 C7 1(2) .
C10 C9 C8 C7 -176.7(13) .
N1 C6 C5 C4 -178.1(13) .
C1 C6 C5 C4 2(2) .
N1 C6 C5 C7 -1.9(19) .
C1 C6 C5 C7 177.7(13) .
C9 C8 C7 C5 -4(2) .
C4 C5 C7 C8 180.0(13) .
C6 C5 C7 C8 4.2(19) .
C7 C5 C4 C3 179.6(13) .
C6 C5 C4 C3 -5(2) .
C2 C3 C4 C5 7(2) .
